data_7240757
loop_
_publ_author_name
'Han, Aiying'
'Su, Hao'
'Xu, Guohong'
'Khan, Maroof Ahmad'
'Li, Hui'

_publ_section_title
;
 Synthesis, crystal structures, and luminescent properties of Zn(ii),
 Cd(ii), Eu(iii) complexes and detection of Fe(iii) ions based on a
 diacylhydrazone Schiff base
;
_journal_issue 39
_journal_name_full 'RSC Advances'
_journal_page_first 23372
_journal_page_last 23378
_journal_paper_doi 10.1039/D0RA03642K
_journal_volume 10
_journal_year 2020
_chemical_formula_moiety 'C36 H28 Cd2 N12 O16, C3 H7 N O, H2 O, 2(O)'
_chemical_formula_sum 'C39 H37 Cd2 N13 O21'
_chemical_formula_weight 1248.61
_chemical_name_systematic 'HAN 10'
_space_group_crystal_system triclinic
_space_group_IT_number 2
_space_group_name_Hall '-P 1'
_space_group_name_H-M_alt 'P -1'
_atom_sites_solution_hydrogens mixed
_atom_sites_solution_primary iterative
_audit_creation_date 2019-11-05
_audit_creation_method
;
Olex2 1.2
(compiled 2018.05.29 svn.r3508 for OlexSys, GUI svn.r5506)
;
_audit_update_record
;
2020-03-09 deposited with the CCDC.	2020-06-15 downloaded from the CCDC.
;
_cell_angle_alpha 90.42(3)
_cell_angle_beta 104.13(3)
_cell_angle_gamma 95.41(3)
_cell_formula_units_Z 2
_cell_length_a 12.091(2)
_cell_length_b 12.459(3)
_cell_length_c 17.130(3)
_cell_measurement_reflns_used 9235
_cell_measurement_temperature 293(2)
_cell_measurement_theta_max 31.481
_cell_measurement_theta_min 2.019
_cell_volume 2490.0(9)
_computing_molecular_graphics 'Olex2 (Dolomanov et al., 2009)'
_computing_publication_material 'Olex2 (Dolomanov et al., 2009)'
_computing_structure_refinement 'ShelXL (Sheldrick, 2015)'
_computing_structure_solution 'olex2.solve (Bourhis et al., 2015)'
_diffrn_ambient_temperature 293(2)
_diffrn_measured_fraction_theta_full 0.995
_diffrn_measured_fraction_theta_max 0.981
_diffrn_measurement_device_type 'Bruker P4'
_diffrn_measurement_method '\w scans'
_diffrn_radiation_monochromator graphite
_diffrn_radiation_type MoK\a
_diffrn_radiation_wavelength 0.71073
_diffrn_reflns_av_R_equivalents 0.0368
_diffrn_reflns_av_unetI/netI 0.0567
_diffrn_reflns_Laue_measured_fraction_full 0.995
_diffrn_reflns_Laue_measured_fraction_max 0.981
_diffrn_reflns_limit_h_max 17
_diffrn_reflns_limit_h_min -17
_diffrn_reflns_limit_k_max 18
_diffrn_reflns_limit_k_min -18
_diffrn_reflns_limit_l_max 23
_diffrn_reflns_limit_l_min -25
_diffrn_reflns_number 37516
_diffrn_reflns_point_group_measured_fraction_full 0.995
_diffrn_reflns_point_group_measured_fraction_max 0.981
_diffrn_reflns_theta_full 25.242
_diffrn_reflns_theta_max 31.481
_diffrn_reflns_theta_min 2.019
_exptl_absorpt_coefficient_mu 0.945
_exptl_absorpt_correction_T_max 1.0000
_exptl_absorpt_correction_T_min 0.8967
_exptl_absorpt_correction_type multi-scan
_exptl_crystal_colour 'clear yellowish yellow'
_exptl_crystal_colour_lustre clear
_exptl_crystal_colour_modifier yellowish
_exptl_crystal_colour_primary yellow
_exptl_crystal_density_diffrn 1.665
_exptl_crystal_density_method 'not measured'
_exptl_crystal_description plate
_exptl_crystal_F_000 1252
_exptl_crystal_size_max 0.24
_exptl_crystal_size_mid 0.23
_exptl_crystal_size_min 0.2
_refine_diff_density_max 2.037
_refine_diff_density_min -1.224
_refine_diff_density_rms 0.160
_refine_ls_extinction_coef 0.0029(5)
_refine_ls_extinction_expression Fc^*^=kFc[1+0.001xFc^2^\l^3^/sin(2\q)]^-1/4^
_refine_ls_extinction_method 'SHELXL-2018/3 (Sheldrick 2018)'
_refine_ls_goodness_of_fit_ref 1.080
_refine_ls_hydrogen_treatment constr
_refine_ls_matrix_type full
_refine_ls_number_parameters 670
_refine_ls_number_reflns 16247
_refine_ls_number_restraints 13
_refine_ls_restrained_S_all 1.083
_refine_ls_R_factor_all 0.0710
_refine_ls_R_factor_gt 0.0575
_refine_ls_shift/su_max 0.001
_refine_ls_shift/su_mean 0.000
_refine_ls_structure_factor_coef Fsqd
_refine_ls_weighting_details 'w=1/[\s^2^(Fo^2^)+(0.0936P)^2^+1.6395P] where P=(Fo^2^+2Fc^2^)/3'
_refine_ls_weighting_scheme calc
_refine_ls_wR_factor_gt 0.1631
_refine_ls_wR_factor_ref 0.1750
_reflns_Friedel_coverage 0.000
_reflns_number_gt 13260
_reflns_number_total 16247
_reflns_threshold_expression 'I > 2\s(I)'
_cod_data_source_file d0ra03642k2.cif
_cod_data_source_block shelxl
_cod_depositor_comments 'Adding full bibliography for 7240756--7240758.cif.'
_cod_database_code 7240757
_shelx_shelxl_version_number 2018/3
_shelx_space_group_comment
;
The symmetry employed for this shelxl refinement is uniquely defined
by the following loop, which should always be used as a source of
symmetry information in preference to the above space-group names.
They are only intended as comments.
;
_shelx_estimated_absorpt_t_max 0.833
_shelx_estimated_absorpt_t_min 0.805
_olex2_refinement_description
;
1. Fixed Uiso
 At 1.2 times of:
  All C(H) groups, All C(H,H) groups, All N(H) groups, All O(H,H) groups
 At 1.5 times of:
  All C(H,H,H) groups
2. Restrained distances
 O2AA-O1AA
 2.8 with sigma of 0.02
3. Uiso/Uaniso restraints and constraints
Uanis(O1AA) \\sim Ueq, Uanis(O2AA) \\sim Ueq: with sigma of 0.002 and sigma for
terminal atoms of 0.004
4.a Riding coordinates:
 N10(H10), N4(H4), N3(H3), N9(H9), O18(H18A,H18B)
4.b Secondary CH2 refined with riding coordinates:
 C27(H27A,H27B), C28(H28A,H28B), C9(H9A,H9B), C10(H10A,H10B)
4.c Aromatic/amide H refined with riding coordinates:
 C24(H24), C7(H7), C3(H3A), C6(H6), C12(H12), C36(H36), C30(H30), C16(H16),
 C21(H21), C2(H2), C14(H14), C17(H17), C25(H25), C20(H20), C34(H34), C33(H33),
 C39(H39)
4.d Idealised Me refined as rotating group:
 C37(H37A,H37B,H37C), C38(H38A,H38B,H38C)
;
_olex2_submission_special_instructions 'No special instructions were received'

loop_
_space_group_symop_operation_xyz
'x, y, z'
'-x, -y, -z'

loop_
_atom_site_label
_atom_site_type_symbol
_atom_site_fract_x
_atom_site_fract_y
_atom_site_fract_z
_atom_site_U_iso_or_equiv
_atom_site_adp_type
_atom_site_occupancy
_atom_site_site_symmetry_order
_atom_site_calc_flag
_atom_site_refinement_flags_posn
_atom_site_refinement_flags_adp
_atom_site_refinement_flags_occupancy
_atom_site_disorder_assembly
_atom_site_disorder_group
Cd1 Cd 0.72145(2) 0.60630(2) 0.43965(2) 0.02611(8) Uani 1 1 d . . . . .
Cd2 Cd 0.58713(2) 0.72714(2) 0.05954(2) 0.02534(8) Uani 1 1 d . . . . .
N11 N 0.6532(2) 0.5630(2) 0.04349(17) 0.0240(5) Uani 1 1 d . . . . .
N2 N 0.5314(3) 0.8849(2) 0.10192(17) 0.0252(5) Uani 1 1 d . . . . .
O3 O 0.6807(2) 0.7671(2) -0.03382(16) 0.0304(5) Uani 1 1 d . . . . .
N10 N 0.6123(3) 0.4809(2) 0.08663(17) 0.0242(5) Uani 1 1 d . . . . .
H10 H 0.587697 0.419066 0.057499 0.029 Uiso 1 1 d R . . . .
O7 O 0.7264(3) 0.7997(2) 0.17115(17) 0.0358(6) Uani 1 1 d . . . . .
O9 O 0.6166(2) 0.5106(2) 0.32212(15) 0.0302(5) Uani 1 1 d . . . . .
O8 O 0.5153(2) 0.5989(2) 0.13923(16) 0.0304(5) Uani 1 1 d . . . . .
O4 O 0.4136(2) 0.72805(19) -0.02532(16) 0.0291(5) Uani 1 1 d . . . . .
O12 O 0.7596(2) 0.7675(2) 0.37878(17) 0.0335(6) Uani 1 1 d . . . . .
N8 N 0.5250(3) 0.6047(2) 0.42815(17) 0.0265(6) Uani 1 1 d . . . . .
N5 N 0.8735(2) 0.5937(2) 0.38186(17) 0.0250(5) Uani 1 1 d . . . . .
O10 O 0.7978(2) 0.4654(2) 0.50307(16) 0.0314(5) Uani 1 1 d . . . . .
C31 C 0.5249(3) 0.7005(3) 0.5526(2) 0.0284(7) Uani 1 1 d . . . . .
O11 O 0.7237(2) 0.6905(3) 0.55258(18) 0.0417(7) Uani 1 1 d . . . . .
N4 N 0.8976(2) 0.6838(2) 0.33980(18) 0.0253(5) Uani 1 1 d . . . . .
H4 H 0.970470 0.697559 0.336082 0.030 Uiso 1 1 d R . . . .
N3 N 0.6101(3) 0.9320(2) 0.16920(18) 0.0284(6) Uani 1 1 d . . . . .
H3 H 0.616091 1.004436 0.173776 0.034 Uiso 1 1 d R . . . .
N9 N 0.4572(3) 0.5538(3) 0.35838(18) 0.0278(6) Uani 1 1 d . . . . .
H9 H 0.389241 0.520558 0.361740 0.033 Uiso 1 1 d R . . . .
C26 C 0.5426(3) 0.5066(2) 0.13306(19) 0.0223(6) Uani 1 1 d . . . . .
C27 C 0.5001(3) 0.4123(3) 0.1766(2) 0.0247(6) Uani 1 1 d . . . . .
H27A H 0.565098 0.376920 0.206112 0.030 Uiso 1 1 calc R . . . .
H27B H 0.451661 0.360398 0.137500 0.030 Uiso 1 1 calc R . . . .
C24 C 0.8658(3) 0.5685(3) -0.0744(2) 0.0284(7) Uani 1 1 d . . . . .
H24 H 0.886327 0.499834 -0.060356 0.034 Uiso 1 1 calc R . . . .
C22 C 0.7548(3) 0.7201(3) -0.0613(2) 0.0272(6) Uani 1 1 d . . . . .
O2 O 1.0380(3) 0.6242(3) -0.21218(18) 0.0412(7) Uani 1 1 d . . . . .
C29 C 0.5106(3) 0.5072(3) 0.3084(2) 0.0238(6) Uani 1 1 d . . . . .
C32 C 0.6475(3) 0.7218(3) 0.5856(2) 0.0310(7) Uani 1 1 d . . . . .
C23 C 0.7826(3) 0.6112(3) -0.0426(2) 0.0255(6) Uani 1 1 d . . . . .
C5 C 0.3513(3) 0.8997(2) 0.0031(2) 0.0247(6) Uani 1 1 d . . . . .
C8 C 0.7056(3) 0.8838(3) 0.2007(2) 0.0275(7) Uani 1 1 d . . . . .
C7 C 0.4425(3) 0.9348(3) 0.0729(2) 0.0269(6) Uani 1 1 d . . . . .
H7 H 0.436444 0.998907 0.098972 0.032 Uiso 1 1 calc R . . . .
O14 O 1.0417(3) 0.1456(3) 0.3344(2) 0.0452(7) Uani 1 1 d . . . . .
C3 C 0.2506(3) 0.7847(3) -0.1133(2) 0.0280(7) Uani 1 1 d . . . . .
H3A H 0.246431 0.724181 -0.146361 0.034 Uiso 1 1 calc R . . . .
C6 C 0.2638(3) 0.9701(3) -0.0186(2) 0.0293(7) Uani 1 1 d . . . . .
H6 H 0.267407 1.032921 0.011977 0.035 Uiso 1 1 calc R . . . .
C12 C 0.9253(3) 0.5105(3) 0.3740(2) 0.0256(6) Uani 1 1 d . . . . .
H12 H 0.973452 0.514540 0.339061 0.031 Uiso 1 1 calc R . . . .
C36 C 0.4488(3) 0.7377(3) 0.5949(2) 0.0313(7) Uani 1 1 d . . . . .
H36 H 0.370145 0.723362 0.574103 0.038 Uiso 1 1 calc R . . . .
C18 C 0.8538(3) 0.3930(3) 0.4782(2) 0.0272(6) Uani 1 1 d . . . . .
C4 C 0.3430(3) 0.8016(3) -0.0437(2) 0.0232(6) Uani 1 1 d . . . . .
C13 C 0.9142(3) 0.4101(3) 0.4157(2) 0.0264(6) Uani 1 1 d . . . . .
C30 C 0.4709(3) 0.6426(3) 0.4772(2) 0.0289(7) Uani 1 1 d . . . . .
H30 H 0.391302 0.631709 0.463038 0.035 Uiso 1 1 calc R . . . .
C11 C 0.8402(3) 0.7700(3) 0.3452(2) 0.0265(6) Uani 1 1 d . . . . .
C19 C 0.9179(3) 0.6264(3) -0.1262(2) 0.0301(7) Uani 1 1 d . . . . .
C28 C 0.4325(3) 0.4478(3) 0.2351(2) 0.0264(6) Uani 1 1 d . . . . .
H28A H 0.376341 0.494467 0.207945 0.032 Uiso 1 1 calc R . . . .
H28B H 0.391768 0.384920 0.252052 0.032 Uiso 1 1 calc R . . . .
C35 C 0.4899(3) 0.7948(3) 0.6667(2) 0.0318(7) Uani 1 1 d . . . . .
C9 C 0.7854(3) 0.9403(3) 0.2740(2) 0.0310(7) Uani 1 1 d . . . . .
H9A H 0.742690 0.953868 0.313526 0.037 Uiso 1 1 calc R . . . .
H9B H 0.817037 1.009250 0.258910 0.037 Uiso 1 1 calc R . . . .
C1 C 0.1734(3) 0.9456(3) -0.0850(2) 0.0296(7) Uani 1 1 d . . . . .
C16 C 0.9155(3) 0.2103(3) 0.4925(2) 0.0326(7) Uani 1 1 d . . . . .
H16 H 0.916384 0.144342 0.517593 0.039 Uiso 1 1 calc R . . . .
N12 N 1.0054(3) 0.5802(3) -0.1556(2) 0.0345(7) Uani 1 1 d . . . . .
C21 C 0.8107(3) 0.7758(3) -0.1151(2) 0.0311(7) Uani 1 1 d . . . . .
H21 H 0.794452 0.845879 -0.128112 0.037 Uiso 1 1 calc R . . . .
C2 C 0.1672(3) 0.8539(3) -0.1339(2) 0.0299(7) Uani 1 1 d . . . . .
H2 H 0.107503 0.840107 -0.179701 0.036 Uiso 1 1 calc R . . . .
C14 C 0.9712(3) 0.3268(3) 0.3934(2) 0.0295(7) Uani 1 1 d . . . . .
H14 H 1.009584 0.337632 0.352732 0.035 Uiso 1 1 calc R . . . .
C10 C 0.8827(3) 0.8733(3) 0.3111(2) 0.0291(7) Uani 1 1 d . . . . .
H10A H 0.922138 0.855627 0.270448 0.035 Uiso 1 1 calc R . . . .
H10B H 0.937320 0.915556 0.353794 0.035 Uiso 1 1 calc R . . . .
N6 N 1.0277(3) 0.1433(3) 0.4033(2) 0.0390(8) Uani 1 1 d . . . . .
C17 C 0.8589(3) 0.2913(3) 0.5156(2) 0.0319(7) Uani 1 1 d . . . . .
H17 H 0.822665 0.279064 0.557256 0.038 Uiso 1 1 calc R . . . .
C25 C 0.7291(3) 0.5389(3) 0.0065(2) 0.0260(6) Uani 1 1 d . . . . .
H25 H 0.751251 0.469276 0.011671 0.031 Uiso 1 1 calc R . . . .
C15 C 0.9717(3) 0.2288(3) 0.4306(2) 0.0307(7) Uani 1 1 d . . . . .
C20 C 0.8879(3) 0.7303(3) -0.1487(2) 0.0340(8) Uani 1 1 d . . . . .
H20 H 0.920046 0.767631 -0.185872 0.041 Uiso 1 1 calc R . . . .
C34 C 0.6091(4) 0.8194(4) 0.6993(3) 0.0407(9) Uani 1 1 d . . . . .
H34 H 0.635826 0.859916 0.747132 0.049 Uiso 1 1 calc R . . . .
C33 C 0.6843(4) 0.7830(4) 0.6599(2) 0.0381(9) Uani 1 1 d . . . . .
H33 H 0.762416 0.798490 0.682308 0.046 Uiso 1 1 calc R . . . .
N13 N 0.1327(3) 0.7201(3) 0.1433(2) 0.0383(8) Uani 1 1 d . . . . .
C37 C 0.0991(4) 0.7463(4) 0.0586(3) 0.0435(10) Uani 1 1 d . . . . .
H37A H 0.136472 0.815396 0.050763 0.065 Uiso 1 1 calc GR . . . .
H37B H 0.017491 0.748442 0.042471 0.065 Uiso 1 1 calc GR . . . .
H37C H 0.121001 0.692278 0.026645 0.065 Uiso 1 1 calc GR . . . .
C39 C 0.0569(4) 0.7115(3) 0.1876(3) 0.0385(9) Uani 1 1 d . . . . .
H39 H -0.018278 0.722624 0.162483 0.046 Uiso 1 1 calc R . . . .
C38 C 0.2546(4) 0.7060(5) 0.1772(3) 0.0564(13) Uani 1 1 d . . . . .
H38A H 0.269246 0.634629 0.163746 0.085 Uiso 1 1 calc GR . . . .
H38B H 0.272521 0.715963 0.234721 0.085 Uiso 1 1 calc GR . . . .
H38C H 0.301388 0.758126 0.155275 0.085 Uiso 1 1 calc GR . . . .
O16 O 0.4507(3) 0.8726(3) 0.77738(18) 0.0489(8) Uani 1 1 d . . . . .
O5 O 0.0084(3) 1.0005(3) -0.1674(2) 0.0499(8) Uani 1 1 d . . . . .
N1 N 0.0835(3) 1.0173(3) -0.1040(2) 0.0415(8) Uani 1 1 d . . . . .
O15 O 0.3070(3) 0.8192(4) 0.6781(2) 0.0635(11) Uani 1 1 d . . . . .
N7 N 0.4118(3) 0.8312(3) 0.7090(2) 0.0392(8) Uani 1 1 d . . . . .
O6 O 0.0856(4) 1.0924(3) -0.0568(3) 0.0752(14) Uani 1 1 d . . . . .
O1 O 1.0460(3) 0.5006(3) -0.1235(2) 0.0505(8) Uani 1 1 d . . . . .
O17 O 0.0782(3) 0.6897(3) 0.26051(19) 0.0456(8) Uani 1 1 d . . . . .
O13 O 1.0562(3) 0.0701(3) 0.4494(2) 0.0552(9) Uani 1 1 d . . . . .
O18 O 0.2196(2) 0.5340(3) 0.33607(18) 0.0412(7) Uani 1 1 d . . . . .
H18A H 0.177580 0.580800 0.312306 0.049 Uiso 1 1 d R . . . .
H18B H 0.215680 0.532870 0.384956 0.049 Uiso 1 1 d R . . . .
O1AA O 0.2697(12) 0.9602(11) 0.1986(8) 0.253(6) Uani 1 1 d D U . . .
O2AA O 0.3193(19) 0.9081(18) 0.3525(10) 0.376(10) Uani 1 1 d D U . . .

loop_
_atom_site_aniso_label
_atom_site_aniso_U_11
_atom_site_aniso_U_22
_atom_site_aniso_U_33
_atom_site_aniso_U_23
_atom_site_aniso_U_13
_atom_site_aniso_U_12
Cd1 0.02452(13) 0.03213(14) 0.02294(14) 0.00166(9) 0.00802(9) 0.00344(9)
Cd2 0.03133(14) 0.01741(11) 0.02699(14) -0.00252(9) 0.00546(10) 0.00574(9)
N11 0.0287(13) 0.0198(11) 0.0249(14) -0.0001(10) 0.0093(11) 0.0025(10)
N2 0.0286(13) 0.0211(12) 0.0237(13) -0.0026(10) 0.0023(11) 0.0022(10)
O3 0.0362(13) 0.0225(11) 0.0344(14) 0.0012(10) 0.0117(11) 0.0046(9)
N10 0.0315(14) 0.0179(11) 0.0260(14) 0.0007(10) 0.0123(11) 0.0028(10)
O7 0.0421(15) 0.0251(12) 0.0349(14) -0.0070(10) -0.0034(12) 0.0107(11)
O9 0.0240(11) 0.0408(14) 0.0258(12) -0.0076(10) 0.0064(10) 0.0033(10)
O8 0.0422(14) 0.0234(11) 0.0302(13) -0.0007(9) 0.0151(11) 0.0105(10)
O4 0.0323(12) 0.0202(10) 0.0327(13) -0.0062(9) 0.0030(10) 0.0064(9)
O12 0.0357(14) 0.0313(13) 0.0380(15) 0.0047(11) 0.0157(12) 0.0086(10)
N8 0.0292(14) 0.0293(13) 0.0214(13) -0.0031(11) 0.0062(11) 0.0045(11)
N5 0.0247(13) 0.0264(13) 0.0236(13) 0.0058(10) 0.0058(10) 0.0012(10)
O10 0.0319(13) 0.0388(14) 0.0264(12) 0.0069(10) 0.0113(10) 0.0070(10)
C31 0.0333(17) 0.0270(15) 0.0252(16) -0.0017(13) 0.0085(14) 0.0014(13)
O11 0.0307(14) 0.064(2) 0.0300(14) -0.0107(14) 0.0081(11) 0.0020(13)
N4 0.0244(13) 0.0254(12) 0.0264(14) 0.0065(11) 0.0067(11) 0.0030(10)
N3 0.0325(15) 0.0214(12) 0.0283(15) -0.0065(11) 0.0012(12) 0.0047(11)
N9 0.0257(13) 0.0338(15) 0.0245(14) -0.0066(11) 0.0078(11) 0.0028(11)
C26 0.0269(14) 0.0205(13) 0.0193(14) -0.0027(11) 0.0052(11) 0.0030(11)
C27 0.0300(15) 0.0233(14) 0.0217(15) -0.0014(11) 0.0083(12) 0.0018(11)
C24 0.0305(16) 0.0258(15) 0.0305(18) 0.0016(13) 0.0107(14) 0.0031(12)
C22 0.0290(16) 0.0243(14) 0.0261(16) -0.0008(12) 0.0032(13) 0.0009(12)
O2 0.0452(17) 0.0481(17) 0.0340(15) 0.0002(13) 0.0209(13) -0.0055(13)
C29 0.0264(15) 0.0253(14) 0.0214(15) 0.0001(11) 0.0088(12) 0.0037(11)
C32 0.0346(18) 0.0375(18) 0.0220(16) -0.0010(14) 0.0087(14) 0.0046(14)
C23 0.0264(15) 0.0233(14) 0.0265(16) 0.0004(12) 0.0065(13) 0.0009(11)
C5 0.0292(15) 0.0180(13) 0.0278(16) -0.0009(11) 0.0086(13) 0.0021(11)
C8 0.0338(17) 0.0208(14) 0.0265(16) 0.0016(12) 0.0041(13) 0.0037(12)
C7 0.0312(16) 0.0203(13) 0.0304(17) -0.0039(12) 0.0091(14) 0.0045(12)
O14 0.0537(19) 0.0413(16) 0.0442(18) -0.0044(14) 0.0175(15) 0.0085(14)
C3 0.0311(16) 0.0242(14) 0.0281(17) -0.0043(12) 0.0064(13) 0.0026(12)
C6 0.0310(16) 0.0208(14) 0.0370(19) 0.0005(13) 0.0103(14) 0.0031(12)
C12 0.0286(15) 0.0272(15) 0.0213(15) 0.0030(12) 0.0069(12) 0.0023(12)
C36 0.0336(18) 0.0324(17) 0.0291(18) -0.0020(14) 0.0079(14) 0.0098(14)
C18 0.0265(15) 0.0308(16) 0.0227(16) 0.0045(12) 0.0040(12) -0.0005(12)
C4 0.0265(14) 0.0204(13) 0.0238(15) -0.0002(11) 0.0077(12) 0.0035(11)
C13 0.0290(16) 0.0279(15) 0.0222(15) 0.0033(12) 0.0061(13) 0.0016(12)
C30 0.0263(15) 0.0332(16) 0.0279(17) -0.0024(13) 0.0084(13) 0.0024(13)
C11 0.0291(16) 0.0252(14) 0.0240(16) 0.0014(12) 0.0042(13) 0.0025(12)
C19 0.0288(16) 0.0328(17) 0.0287(17) -0.0004(14) 0.0079(14) 0.0004(13)
C28 0.0257(15) 0.0292(15) 0.0253(16) -0.0036(13) 0.0089(13) 0.0018(12)
C35 0.0407(19) 0.0337(17) 0.0242(16) -0.0027(13) 0.0113(15) 0.0112(15)
C9 0.0381(19) 0.0240(15) 0.0262(17) -0.0013(13) -0.0012(14) 0.0028(13)
C1 0.0271(16) 0.0230(14) 0.039(2) 0.0048(13) 0.0078(14) 0.0039(12)
C16 0.0343(18) 0.0281(16) 0.0308(18) 0.0065(14) 0.0007(14) -0.0015(13)
N12 0.0323(16) 0.0435(18) 0.0290(16) -0.0002(13) 0.0121(13) -0.0020(13)
C21 0.0324(17) 0.0288(16) 0.0313(18) 0.0072(14) 0.0068(14) 0.0011(13)
C2 0.0294(16) 0.0279(16) 0.0306(18) 0.0028(13) 0.0039(14) 0.0026(13)
C14 0.0328(17) 0.0295(16) 0.0260(16) 0.0003(13) 0.0070(14) 0.0033(13)
C10 0.0289(16) 0.0257(15) 0.0297(17) 0.0029(13) 0.0030(13) -0.0020(12)
N6 0.0420(19) 0.0280(15) 0.045(2) -0.0012(14) 0.0088(16) 0.0014(13)
C17 0.0319(17) 0.0353(18) 0.0277(17) 0.0094(14) 0.0066(14) 0.0008(14)
C25 0.0293(16) 0.0218(13) 0.0287(16) 0.0008(12) 0.0091(13) 0.0058(12)
C15 0.0349(18) 0.0258(15) 0.0294(18) 0.0021(13) 0.0044(14) 0.0026(13)
C20 0.0332(18) 0.0373(19) 0.0294(18) 0.0078(15) 0.0065(14) -0.0037(14)
C34 0.047(2) 0.041(2) 0.031(2) -0.0108(16) 0.0049(17) 0.0018(17)
C33 0.0349(19) 0.045(2) 0.0313(19) -0.0093(16) 0.0043(16) -0.0009(16)
N13 0.0378(17) 0.0401(18) 0.043(2) 0.0124(15) 0.0189(15) 0.0116(14)
C37 0.054(3) 0.041(2) 0.043(2) 0.0138(18) 0.022(2) 0.0167(19)
C39 0.040(2) 0.040(2) 0.041(2) 0.0135(17) 0.0179(17) 0.0127(16)
C38 0.043(3) 0.078(4) 0.056(3) 0.011(3) 0.021(2) 0.016(2)
O16 0.067(2) 0.0484(18) 0.0332(15) -0.0143(13) 0.0110(15) 0.0211(16)
O5 0.0421(17) 0.0505(18) 0.0516(19) 0.0083(15) -0.0044(14) 0.0181(14)
N1 0.0331(17) 0.0311(16) 0.056(2) 0.0016(15) 0.0013(16) 0.0079(13)
O15 0.047(2) 0.098(3) 0.049(2) -0.024(2) 0.0125(16) 0.025(2)
N7 0.048(2) 0.0415(18) 0.0313(17) -0.0057(14) 0.0104(15) 0.0185(15)
O6 0.060(2) 0.058(2) 0.094(3) -0.035(2) -0.017(2) 0.0339(19)
O1 0.0503(19) 0.0534(19) 0.059(2) 0.0123(16) 0.0301(17) 0.0191(15)
O17 0.0428(16) 0.059(2) 0.0434(17) 0.0196(15) 0.0223(14) 0.0174(15)
O13 0.073(2) 0.0327(15) 0.066(2) 0.0131(15) 0.022(2) 0.0179(16)
O18 0.0315(14) 0.063(2) 0.0327(15) 0.0107(14) 0.0113(12) 0.0131(13)
O1AA 0.254(7) 0.235(7) 0.264(7) 0.005(4) 0.053(4) 0.020(4)
O2AA 0.378(11) 0.366(11) 0.378(11) 0.009(4) 0.084(5) 0.027(4)

loop_
_atom_type_symbol
_atom_type_description
_atom_type_scat_dispersion_real
_atom_type_scat_dispersion_imag
_atom_type_scat_source
C C 0.0033 0.0016 'International Tables Vol C Tables 4.2.6.8 and 6.1.1.4'
H H 0.0000 0.0000 'International Tables Vol C Tables 4.2.6.8 and 6.1.1.4'
Cd Cd -0.8075 1.2024 'International Tables Vol C Tables 4.2.6.8 and 6.1.1.4'
N N 0.0061 0.0033 'International Tables Vol C Tables 4.2.6.8 and 6.1.1.4'
O O 0.0106 0.0060 'International Tables Vol C Tables 4.2.6.8 and 6.1.1.4'

loop_
_geom_angle_atom_site_label_1
_geom_angle_atom_site_label_2
_geom_angle_atom_site_label_3
_geom_angle
_geom_angle_site_symmetry_1
_geom_angle_site_symmetry_3
_geom_angle_publ_flag
O12 Cd1 O9 96.97(10) . . ?
O12 Cd1 N8 101.24(10) . . ?
N8 Cd1 O9 69.37(10) . . ?
N5 Cd1 O9 83.39(10) . . ?
N5 Cd1 O12 70.22(10) . . ?
N5 Cd1 N8 150.51(10) . . ?
O10 Cd1 O9 96.55(10) . . ?
O10 Cd1 O12 144.98(10) . . ?
O10 Cd1 N8 113.76(11) . . ?
O10 Cd1 N5 79.47(10) . . ?
O11 Cd1 O9 149.12(10) . . ?
O11 Cd1 O12 92.04(12) . . ?
O11 Cd1 N8 79.92(11) . . ?
O11 Cd1 N5 127.35(11) . . ?
O11 Cd1 O10 92.67(12) . . ?
N11 Cd2 N2 168.86(10) . . ?
N11 Cd2 O7 100.78(10) . . ?
N11 Cd2 O8 70.07(9) . . ?
N2 Cd2 O7 70.85(10) . . ?
N2 Cd2 O8 102.13(10) . . ?
O3 Cd2 N11 80.13(10) . . ?
O3 Cd2 N2 107.93(10) . . ?
O3 Cd2 O7 98.33(11) . . ?
O3 Cd2 O8 149.94(9) . . ?
O3 Cd2 O4 94.15(10) . . ?
O7 Cd2 O8 91.17(10) . . ?
O4 Cd2 N11 107.87(10) . . ?
O4 Cd2 N2 79.70(10) . . ?
O4 Cd2 O7 150.31(9) . . ?
O4 Cd2 O8 91.33(10) . . ?
N10 N11 Cd2 114.09(19) . . ?
C25 N11 Cd2 129.6(2) . . ?
C25 N11 N10 116.0(3) . . ?
N3 N2 Cd2 112.2(2) . . ?
C7 N2 Cd2 130.7(2) . . ?
C7 N2 N3 117.0(3) . . ?
C22 O3 Cd2 133.7(2) . . ?
C26 N10 N11 117.4(3) . . ?
C8 O7 Cd2 115.5(2) . . ?
C29 O9 Cd1 116.3(2) . . ?
C26 O8 Cd2 115.3(2) . . ?
C4 O4 Cd2 133.0(2) . . ?
C11 O12 Cd1 115.6(2) . . ?
N9 N8 Cd1 114.1(2) . . ?
C30 N8 Cd1 129.9(2) . . ?
C30 N8 N9 116.0(3) . . ?
N4 N5 Cd1 113.7(2) . . ?
C12 N5 Cd1 128.4(2) . . ?
C12 N5 N4 117.0(3) . . ?
C18 O10 Cd1 129.6(2) . . ?
C36 C31 C32 119.7(3) . . ?
C36 C31 C30 115.2(3) . . ?
C30 C31 C32 125.1(3) . . ?
C32 O11 Cd1 135.3(3) . . ?
C11 N4 N5 117.4(3) . . ?
C8 N3 N2 119.1(3) . . ?
C29 N9 N8 117.6(3) . . ?
N10 C26 C27 114.0(3) . . ?
O8 C26 N10 123.0(3) . . ?
O8 C26 C27 122.9(3) . . ?
C26 C27 C28 111.8(3) . . ?
C19 C24 C23 121.2(3) . . ?
O3 C22 C23 123.9(3) . . ?
O3 C22 C21 119.1(3) . . ?
C21 C22 C23 117.0(3) . . ?
O9 C29 N9 122.5(3) . . ?
O9 C29 C28 121.9(3) . . ?
N9 C29 C28 115.6(3) . . ?
O11 C32 C31 124.6(3) . . ?
O11 C32 C33 118.6(4) . . ?
C33 C32 C31 116.8(3) . . ?
C24 C23 C22 119.3(3) . . ?
C24 C23 C25 115.4(3) . . ?
C22 C23 C25 125.3(3) . . ?
C6 C5 C7 115.1(3) . . ?
C6 C5 C4 119.2(3) . . ?
C4 C5 C7 125.7(3) . . ?
O7 C8 N3 122.3(3) . . ?
O7 C8 C9 122.4(3) . . ?
N3 C8 C9 115.3(3) . . ?
N2 C7 C5 125.6(3) . . ?
C2 C3 C4 122.8(3) . . ?
C1 C6 C5 120.1(3) . . ?
N5 C12 C13 124.8(3) . . ?
C35 C36 C31 120.6(4) . . ?
O10 C18 C13 124.0(3) . . ?
O10 C18 C17 118.9(3) . . ?
C17 C18 C13 117.1(3) . . ?
O4 C4 C5 124.0(3) . . ?
O4 C4 C3 118.8(3) . . ?
C3 C4 C5 117.2(3) . . ?
C18 C13 C12 125.3(3) . . ?
C14 C13 C12 115.2(3) . . ?
C14 C13 C18 119.4(3) . . ?
N8 C30 C31 125.1(3) . . ?
O12 C11 N4 122.7(3) . . ?
O12 C11 C10 121.2(3) . . ?
N4 C11 C10 116.1(3) . . ?
C24 C19 N12 119.2(3) . . ?
C24 C19 C20 120.5(4) . . ?
C20 C19 N12 120.3(3) . . ?
C29 C28 C27 111.4(3) . . ?
C36 C35 C34 121.1(4) . . ?
C36 C35 N7 119.9(4) . . ?
C34 C35 N7 119.0(3) . . ?
C8 C9 C10 111.5(3) . . ?
C6 C1 C2 121.5(3) . . ?
C6 C1 N1 118.8(3) . . ?
C2 C1 N1 119.7(3) . . ?
C17 C16 C15 119.0(3) . . ?
O2 N12 C19 118.5(4) . . ?
O1 N12 O2 122.5(4) . . ?
O1 N12 C19 119.0(3) . . ?
C20 C21 C22 122.6(3) . . ?
C3 C2 C1 119.0(3) . . ?
C15 C14 C13 121.2(3) . . ?
C11 C10 C9 112.0(3) . . ?
O14 N6 C15 118.7(3) . . ?
O13 N6 O14 123.0(4) . . ?
O13 N6 C15 118.2(4) . . ?
C16 C17 C18 122.5(3) . . ?
N11 C25 C23 125.5(3) . . ?
C16 C15 N6 119.8(3) . . ?
C14 C15 C16 120.8(3) . . ?
C14 C15 N6 119.4(3) . . ?
C21 C20 C19 119.3(3) . . ?
C33 C34 C35 119.4(4) . . ?
C34 C33 C32 122.5(4) . . ?
C37 N13 C38 117.0(4) . . ?
C39 N13 C37 121.0(4) . . ?
C39 N13 C38 122.0(4) . . ?
O17 C39 N13 125.3(4) . . ?
O5 N1 C1 118.5(4) . . ?
O6 N1 C1 118.6(4) . . ?
O6 N1 O5 122.8(4) . . ?
O16 N7 C35 118.6(4) . . ?
O16 N7 O15 121.2(4) . . ?
O15 N7 C35 120.2(3) . . ?

loop_
_geom_bond_atom_site_label_1
_geom_bond_atom_site_label_2
_geom_bond_distance
_geom_bond_site_symmetry_2
_geom_bond_publ_flag
Cd1 O9 2.349(3) . ?
Cd1 O12 2.329(3) . ?
Cd1 N8 2.334(3) . ?
Cd1 N5 2.307(3) . ?
Cd1 O10 2.227(3) . ?
Cd1 O11 2.186(3) . ?
Cd2 N11 2.304(3) . ?
Cd2 N2 2.305(3) . ?
Cd2 O3 2.208(3) . ?
Cd2 O7 2.329(3) . ?
Cd2 O8 2.349(3) . ?
Cd2 O4 2.243(3) . ?
N11 N10 1.389(4) . ?
N11 C25 1.291(4) . ?
N2 N3 1.389(4) . ?
N2 C7 1.288(4) . ?
O3 C22 1.291(4) . ?
N10 C26 1.350(4) . ?
O7 C8 1.232(4) . ?
O9 C29 1.242(4) . ?
O8 C26 1.236(4) . ?
O4 C4 1.300(4) . ?
O12 C11 1.244(4) . ?
N8 N9 1.384(4) . ?
N8 C30 1.295(4) . ?
N5 N4 1.384(4) . ?
N5 C12 1.284(4) . ?
O10 C18 1.305(4) . ?
C31 C32 1.450(5) . ?
C31 C36 1.410(5) . ?
C31 C30 1.449(5) . ?
O11 C32 1.280(5) . ?
N4 C11 1.347(4) . ?
N3 C8 1.347(4) . ?
N9 C29 1.349(4) . ?
C26 C27 1.513(5) . ?
C27 C28 1.526(5) . ?
C24 C23 1.398(5) . ?
C24 C19 1.379(5) . ?
C22 C23 1.449(5) . ?
C22 C21 1.419(5) . ?
O2 N12 1.244(4) . ?
C29 C28 1.513(5) . ?
C32 C33 1.431(5) . ?
C23 C25 1.450(5) . ?
C5 C7 1.448(5) . ?
C5 C6 1.420(5) . ?
C5 C4 1.438(4) . ?
C8 C9 1.507(5) . ?
O14 N6 1.234(5) . ?
C3 C4 1.420(5) . ?
C3 C2 1.370(5) . ?
C6 C1 1.381(5) . ?
C12 C13 1.456(5) . ?
C36 C35 1.373(5) . ?
C18 C13 1.442(5) . ?
C18 C17 1.425(5) . ?
C13 C14 1.399(5) . ?
C11 C10 1.514(5) . ?
C19 N12 1.441(5) . ?
C19 C20 1.409(5) . ?
C35 C34 1.416(6) . ?
C35 N7 1.425(5) . ?
C9 C10 1.521(5) . ?
C1 C2 1.397(5) . ?
C1 N1 1.449(5) . ?
C16 C17 1.379(6) . ?
C16 C15 1.401(6) . ?
N12 O1 1.224(5) . ?
C21 C20 1.370(6) . ?
C14 C15 1.382(5) . ?
N6 C15 1.447(5) . ?
N6 O13 1.230(5) . ?
C34 C33 1.364(6) . ?
N13 C37 1.457(6) . ?
N13 C39 1.323(5) . ?
N13 C38 1.474(6) . ?
C39 O17 1.249(5) . ?
O16 N7 1.239(4) . ?
O5 N1 1.235(5) . ?
N1 O6 1.227(5) . ?
O15 N7 1.243(5) . ?
